data_7116155
loop_
_publ_author_name
'Zhao-Feng Wu'
'Bin Tan'
'Jin-Yun Wang'
'Cheng-Feng Du'
'Zhong-Hua Deng'
'Xiao-Ying Huang'

_publ_section_title
;
 Tunable photoluminescence and direct white-light emission in Mg-based
 coordination networks
;
_journal_name_full Chem.Commun.
_journal_page_first 157
_journal_paper_doi 10.1039/C4cc07634F
_journal_volume 51
_journal_year 2015
_chemical_formula_moiety 'C34 H24 Mg3 N2 O11, 0.5 (H2 O)'
_chemical_formula_sum 'C34 H25 Mg3 N2 O11.5'
_chemical_formula_weight 718.49
_chemical_name_systematic
; 
 ? 
;
_space_group_IT_number 14
_symmetry_cell_setting monoclinic
_symmetry_space_group_name_Hall '-P 2ybc'
_symmetry_space_group_name_H-M 'P 1 21/c 1'
_atom_sites_solution_hydrogens geom
_atom_sites_solution_primary direct
_atom_sites_solution_secondary difmap
_audit_creation_method SHELXL-97
_cell_angle_alpha 90.00
_cell_angle_beta 90.649(2)
_cell_angle_gamma 90.00
_cell_formula_units_Z 4
_cell_length_a 11.5486(2)
_cell_length_b 11.3339(2)
_cell_length_c 23.0576(4)
_cell_measurement_reflns_used 7909
_cell_measurement_temperature 293(2)
_cell_measurement_theta_max 28.8315
_cell_measurement_theta_min 2.4773
_cell_volume 3017.83(9)
_computing_cell_refinement
;
CrysAlisPro, Oxford Diffraction Ltd.,
Version 1.171.33.66 (release 28-04-2010 CrysAlis171 .NET)
(compiled Apr 28 2010,14:27:37)
;
_computing_data_collection
;
CrysAlisPro, Oxford Diffraction Ltd.,
Version 1.171.33.66 (release 28-04-2010 CrysAlis171 .NET)
(compiled Apr 28 2010,14:27:37)
;
_computing_data_reduction
;
CrysAlisPro, Oxford Diffraction Ltd.,
Version 1.171.33.66 (release 28-04-2010 CrysAlis171 .NET)
(compiled Apr 28 2010,14:27:37)
;
_computing_molecular_graphics 'DIAMOND. Version 3.0. Crystal Impact'
_computing_publication_material 'Windows Word 2003'
_computing_structure_refinement 'SHELXL-97 (Sheldrick, 1997)'
_computing_structure_solution 'SHELXS-97 (Sheldrick, 1990)'
_diffrn_ambient_temperature 293(2)
_diffrn_detector_area_resol_mean 16.2083
_diffrn_measured_fraction_theta_full 0.992
_diffrn_measured_fraction_theta_max 0.992
_diffrn_measurement_device_type 'Xcalibur, Eos'
_diffrn_measurement_method '\w scans'
_diffrn_radiation_monochromator graphite
_diffrn_radiation_source 'fine-focus sealed tube'
_diffrn_radiation_type MoK\a
_diffrn_radiation_wavelength 0.71073
_diffrn_reflns_av_R_equivalents 0.0228
_diffrn_reflns_av_sigmaI/netI 0.0365
_diffrn_reflns_limit_h_max 14
_diffrn_reflns_limit_h_min -14
_diffrn_reflns_limit_k_max 12
_diffrn_reflns_limit_k_min -14
_diffrn_reflns_limit_l_max 24
_diffrn_reflns_limit_l_min -29
_diffrn_reflns_number 13603
_diffrn_reflns_theta_full 26.75
_diffrn_reflns_theta_max 26.75
_diffrn_reflns_theta_min 2.48
_exptl_absorpt_coefficient_mu 0.174
_exptl_absorpt_correction_T_max 1.00000
_exptl_absorpt_correction_T_min 0.87447
_exptl_absorpt_correction_type multi-scan
_exptl_absorpt_process_details
;
CrysAlisPro, Oxford Diffraction Ltd.,
Version 1.171.33.66 (release 28-04-2010 CrysAlis171 .NET)
(compiled Apr 28 2010,14:27:37)
Empirical absorption correction using spherical harmonics,
 implemented in SCALE3 ABSPACK scaling algorithm.
;
_exptl_crystal_colour brown
_exptl_crystal_density_diffrn 1.581
_exptl_crystal_density_method 'not measured'
_exptl_crystal_description block
_exptl_crystal_F_000 1484
_exptl_crystal_size_max 0.35
_exptl_crystal_size_mid 0.28
_exptl_crystal_size_min 0.22
_refine_diff_density_max 0.369
_refine_diff_density_min -0.453
_refine_diff_density_rms 0.082
_refine_ls_extinction_method none
_refine_ls_goodness_of_fit_ref 1.043
_refine_ls_hydrogen_treatment mixed
_refine_ls_matrix_type full
_refine_ls_number_parameters 466
_refine_ls_number_reflns 6384
_refine_ls_number_restraints 3
_refine_ls_restrained_S_all 1.043
_refine_ls_R_factor_all 0.0708
_refine_ls_R_factor_gt 0.0583
_refine_ls_shift/su_max 0.000
_refine_ls_shift/su_mean 0.000
_refine_ls_structure_factor_coef Fsqd
_refine_ls_weighting_details 'calc w=1/[\s^2^(Fo^2^)+(0.0500P)^2^+13.8000P] where P=(Fo^2^+2Fc^2^)/3'
_refine_ls_weighting_scheme calc
_refine_ls_wR_factor_gt 0.1672
_refine_ls_wR_factor_ref 0.1710
_reflns_number_gt 5116
_reflns_number_total 6384
_reflns_threshold_expression >2sigma(I)
_cod_data_source_file c4cc07634f2.cif
_cod_data_source_block compound-1
_cod_original_sg_symbol_H-M 'P 21/c'
_cod_original_formula_sum 'C34 H25 Mg3 N2 O11.50'
_cod_database_code 7116155

loop_
_symmetry_equiv_pos_as_xyz
'x, y, z'
'-x, y+1/2, -z+1/2'
'-x, -y, -z'
'x, -y-1/2, z-1/2'

loop_
_atom_site_label
_atom_site_type_symbol
_atom_site_fract_x
_atom_site_fract_y
_atom_site_fract_z
_atom_site_U_iso_or_equiv
_atom_site_adp_type
_atom_site_occupancy
_atom_site_symmetry_multiplicity
_atom_site_calc_flag
_atom_site_refinement_flags
Mg1 Mg 0.07406(10) 0.50304(10) 0.05511(5) 0.0149(3) Uani 1 1 d .
Mg2 Mg -0.04865(9) 0.23606(10) 0.03529(5) 0.0124(2) Uani 1 1 d .
Mg3 Mg 0.11293(9) -0.00613(10) 0.03754(5) 0.0142(2) Uani 1 1 d .
O1 O 0.0591(3) 0.4351(3) 0.13638(11) 0.0316(7) Uani 1 1 d .
O2 O -0.0385(3) 0.2668(2) 0.12479(11) 0.0250(6) Uani 1 1 d .
O3 O 0.0179(2) 0.1462(2) 0.41390(11) 0.0243(6) Uani 1 1 d .
O4 O -0.0593(2) 0.3157(2) 0.44175(10) 0.0163(5) Uani 1 1 d .
O5 O 0.1908(2) 0.3714(2) 0.03642(13) 0.0282(6) Uani 1 1 d .
O6 O 0.1330(2) 0.1867(2) 0.02518(11) 0.0195(5) Uani 1 1 d .
O7 O 0.7698(2) 0.2331(2) 0.03294(13) 0.0252(6) Uani 1 1 d .
O8 O 0.7281(2) 0.0659(2) -0.01327(12) 0.0228(6) Uani 1 1 d .
O9 O -0.06689(19) 0.4144(2) 0.02428(10) 0.0128(5) Uani 1 1 d .
H9B H -0.1342 0.4399 0.0465 0.015 Uiso 1 1 calc R
O10 O -0.05038(19) 0.0555(2) 0.04411(9) 0.0127(5) Uani 1 1 d .
H10 H -0.0965 0.0446 0.0715 0.019 Uiso 1 1 d R
O11 O 0.2323(3) 0.5988(3) 0.07284(14) 0.0341(7) Uani 1 1 d D
H11A H 0.290(3) 0.558(3) 0.068(2) 0.051 Uiso 1 1 d D
H11B H 0.232(4) 0.661(3) 0.055(2) 0.051 Uiso 1 1 d D
O12 O 0.4194(7) 0.5308(9) 0.0151(4) 0.069(2) Uani 0.50 1 d P
H12A H 0.4752 0.5755 0.0215 0.104 Uiso 0.50 1 d PR
H12B H 0.4353 0.4769 -0.0080 0.104 Uiso 0.50 1 d PR
N1 N 0.4190(5) 0.0964(6) 0.4062(2) 0.0694(15) Uani 1 1 d .
N2 N 0.1799(3) 0.0197(3) 0.12576(14) 0.0268(7) Uani 1 1 d .
C1 C 0.0086(3) 0.3462(3) 0.15542(15) 0.0195(7) Uani 1 1 d .
C2 C 0.0032(3) 0.3317(3) 0.22094(15) 0.0188(7) Uani 1 1 d .
C3 C -0.0873(3) 0.2679(4) 0.24278(16) 0.0240(8) Uani 1 1 d .
H3A H -0.1433 0.2383 0.2174 0.029 Uiso 1 1 calc R
C4 C -0.0977(3) 0.2459(3) 0.30239(16) 0.0229(8) Uani 1 1 d .
H4A H -0.1618 0.2050 0.3159 0.028 Uiso 1 1 calc R
C5 C -0.0145(3) 0.2840(3) 0.34079(14) 0.0171(7) Uani 1 1 d .
C6 C 0.0812(3) 0.3498(3) 0.32038(14) 0.0157(7) Uani 1 1 d .
C7 C 0.0892(3) 0.3787(3) 0.26011(14) 0.0163(7) Uani 1 1 d .
C8 C 0.1836(3) 0.4504(4) 0.24288(16) 0.0235(8) Uani 1 1 d .
H8A H 0.1905 0.4713 0.2041 0.028 Uiso 1 1 calc R
C9 C 0.2648(3) 0.4894(4) 0.28224(18) 0.0295(9) Uani 1 1 d .
H9A H 0.3243 0.5384 0.2700 0.035 Uiso 1 1 calc R
C10 C 0.2594(3) 0.4559(4) 0.34129(17) 0.0284(9) Uani 1 1 d .
H10A H 0.3162 0.4806 0.3675 0.034 Uiso 1 1 calc R
C11 C 0.1700(3) 0.3870(3) 0.35940(15) 0.0213(8) Uani 1 1 d .
H11 H 0.1671 0.3639 0.3981 0.026 Uiso 1 1 calc R
C12 C -0.0194(3) 0.2473(3) 0.40347(14) 0.0141(7) Uani 1 1 d .
C13 C 0.2109(3) 0.2640(3) 0.03183(15) 0.0169(7) Uani 1 1 d .
C14 C 0.3366(3) 0.2265(3) 0.03308(17) 0.0197(7) Uani 1 1 d .
C15 C 0.3796(3) 0.1720(4) -0.01423(18) 0.0275(9) Uani 1 1 d .
H15A H 0.3301 0.1515 -0.0447 0.033 Uiso 1 1 calc R
C16 C 0.4978(3) 0.1459(4) -0.01796(18) 0.0269(9) Uani 1 1 d .
H16A H 0.5254 0.1078 -0.0507 0.032 Uiso 1 1 calc R
C17 C 0.5734(3) 0.1755(3) 0.02570(16) 0.0189(7) Uani 1 1 d .
C18 C 0.5303(3) 0.2259(3) 0.07758(17) 0.0197(7) Uani 1 1 d .
C19 C 0.4101(3) 0.2517(3) 0.08154(16) 0.0194(7) Uani 1 1 d .
C20 C 0.3672(3) 0.2976(4) 0.13430(19) 0.0324(10) Uani 1 1 d .
H20A H 0.2889 0.3159 0.1371 0.039 Uiso 1 1 calc R
C21 C 0.4385(4) 0.3154(5) 0.1811(2) 0.0444(12) Uani 1 1 d .
H21A H 0.4084 0.3448 0.2154 0.053 Uiso 1 1 calc R
C22 C 0.5567(4) 0.2894(5) 0.1775(2) 0.0413(12) Uani 1 1 d .
H22A H 0.6045 0.3011 0.2097 0.050 Uiso 1 1 calc R
C23 C 0.6024(3) 0.2472(4) 0.12728(18) 0.0296(9) Uani 1 1 d .
H23A H 0.6814 0.2321 0.1254 0.036 Uiso 1 1 calc R
C24 C 0.7005(3) 0.1557(3) 0.01499(15) 0.0174(7) Uani 1 1 d .
C25 C 0.4831(5) 0.1143(7) 0.3591(3) 0.0686(19) Uani 1 1 d .
H25A H 0.5610 0.1331 0.3639 0.082 Uiso 1 1 calc R
C26 C 0.4378(5) 0.1059(6) 0.3033(2) 0.0594(16) Uani 1 1 d .
H26A H 0.4839 0.1216 0.2714 0.071 Uiso 1 1 calc R
C27 C 0.3229(4) 0.0739(5) 0.29573(19) 0.0406(11) Uani 1 1 d .
C28 C 0.2563(5) 0.0614(5) 0.3455(2) 0.0470(12) Uani 1 1 d .
H28A H 0.1777 0.0444 0.3423 0.056 Uiso 1 1 calc R
C29 C 0.3065(5) 0.0739(6) 0.3984(2) 0.0603(16) Uani 1 1 d .
H29A H 0.2603 0.0665 0.4310 0.072 Uiso 1 1 calc R
C30 C 0.2738(4) 0.0530(4) 0.23704(18) 0.0335(10) Uani 1 1 d .
C31 C 0.3392(4) 0.0085(6) 0.1932(2) 0.0487(14) Uani 1 1 d .
H31A H 0.4160 -0.0120 0.2002 0.058 Uiso 1 1 calc R
C32 C 0.2917(4) -0.0062(5) 0.1385(2) 0.0415(12) Uani 1 1 d .
H32A H 0.3385 -0.0351 0.1091 0.050 Uiso 1 1 calc R
C33 C 0.1172(4) 0.0604(4) 0.16857(19) 0.0301(9) Uani 1 1 d .
H33A H 0.0401 0.0788 0.1608 0.036 Uiso 1 1 calc R
C34 C 0.1589(4) 0.0776(4) 0.22483(19) 0.0320(9) Uani 1 1 d .
H34A H 0.1103 0.1052 0.2537 0.038 Uiso 1 1 calc R

loop_
_atom_site_aniso_label
_atom_site_aniso_U_11
_atom_site_aniso_U_22
_atom_site_aniso_U_33
_atom_site_aniso_U_23
_atom_site_aniso_U_13
_atom_site_aniso_U_12
Mg1 0.0201(6) 0.0126(5) 0.0120(5) 0.0013(4) -0.0034(4) -0.0016(4)
Mg2 0.0120(5) 0.0124(5) 0.0130(5) -0.0013(4) 0.0006(4) -0.0003(4)
Mg3 0.0127(5) 0.0150(6) 0.0147(5) -0.0023(4) -0.0023(4) 0.0014(4)
O1 0.0500(18) 0.0324(16) 0.0125(12) 0.0091(12) -0.0055(12) -0.0167(14)
O2 0.0406(16) 0.0227(14) 0.0117(12) 0.0010(10) -0.0018(11) -0.0038(12)
O3 0.0349(15) 0.0187(13) 0.0194(13) 0.0045(10) 0.0091(11) 0.0049(11)
O4 0.0191(12) 0.0171(12) 0.0128(11) -0.0004(9) 0.0028(9) -0.0010(10)
O5 0.0190(13) 0.0186(14) 0.0470(18) -0.0009(12) -0.0015(12) 0.0031(11)
O6 0.0128(11) 0.0204(13) 0.0254(13) 0.0009(11) -0.0004(10) -0.0017(10)
O7 0.0115(12) 0.0211(14) 0.0430(17) -0.0084(12) 0.0036(11) -0.0028(10)
O8 0.0126(12) 0.0251(14) 0.0306(14) -0.0091(12) 0.0013(10) 0.0011(10)
O9 0.0127(11) 0.0136(11) 0.0122(11) 0.0012(9) 0.0050(9) 0.0002(9)
O10 0.0109(10) 0.0151(11) 0.0121(11) -0.0013(9) 0.0024(8) 0.0017(9)
O11 0.0309(16) 0.0276(16) 0.0434(18) 0.0038(14) -0.0119(14) -0.0045(13)
O12 0.055(5) 0.085(7) 0.067(6) -0.018(5) 0.001(4) -0.015(5)
N1 0.077(4) 0.098(4) 0.034(2) -0.004(3) -0.013(2) -0.004(3)
N2 0.0338(18) 0.0266(18) 0.0200(16) -0.0019(14) -0.0039(14) -0.0017(14)
C1 0.0273(19) 0.0183(18) 0.0129(16) 0.0004(14) 0.0001(14) 0.0025(14)
C2 0.0269(18) 0.0182(17) 0.0112(16) 0.0006(13) 0.0031(13) 0.0018(14)
C3 0.028(2) 0.029(2) 0.0155(18) 0.0000(15) -0.0034(15) -0.0057(16)
C4 0.0250(19) 0.028(2) 0.0161(18) 0.0021(15) 0.0059(14) -0.0100(15)
C5 0.0247(18) 0.0168(17) 0.0099(16) 0.0004(13) 0.0034(13) 0.0023(14)
C6 0.0187(16) 0.0161(16) 0.0124(16) 0.0007(13) 0.0009(13) 0.0012(13)
C7 0.0218(17) 0.0154(16) 0.0116(16) 0.0004(13) 0.0007(13) 0.0013(14)
C8 0.0274(19) 0.027(2) 0.0157(17) 0.0017(15) 0.0045(14) -0.0032(16)
C9 0.026(2) 0.034(2) 0.028(2) -0.0004(18) 0.0044(16) -0.0114(17)
C10 0.0227(19) 0.038(2) 0.025(2) -0.0031(18) -0.0025(15) -0.0080(17)
C11 0.0241(18) 0.027(2) 0.0126(16) -0.0001(15) -0.0014(14) 0.0015(15)
C12 0.0175(16) 0.0145(16) 0.0103(15) 0.0008(13) 0.0018(12) -0.0038(13)
C13 0.0132(16) 0.0202(18) 0.0173(17) 0.0019(14) 0.0005(13) 0.0020(13)
C14 0.0118(16) 0.0162(17) 0.031(2) 0.0011(15) 0.0010(14) -0.0001(13)
C15 0.0143(17) 0.035(2) 0.034(2) -0.0094(18) -0.0044(15) -0.0010(16)
C16 0.0171(17) 0.033(2) 0.031(2) -0.0130(17) 0.0013(15) 0.0031(16)
C17 0.0106(15) 0.0186(17) 0.0276(19) 0.0016(15) 0.0007(14) -0.0002(13)
C18 0.0120(16) 0.0198(18) 0.0272(19) -0.0014(15) 0.0004(14) 0.0003(13)
C19 0.0160(17) 0.0177(18) 0.0245(19) -0.0001(14) 0.0011(14) 0.0008(13)
C20 0.0177(18) 0.046(3) 0.033(2) -0.009(2) 0.0045(16) 0.0070(18)
C21 0.037(3) 0.067(3) 0.029(2) -0.016(2) 0.0019(19) 0.014(2)
C22 0.029(2) 0.064(3) 0.030(2) -0.015(2) -0.0076(18) 0.012(2)
C23 0.0172(18) 0.042(3) 0.029(2) -0.0052(18) -0.0032(16) 0.0035(17)
C24 0.0143(16) 0.0180(17) 0.0198(17) 0.0014(14) 0.0009(13) 0.0007(13)
C25 0.050(3) 0.108(6) 0.047(3) -0.008(4) -0.013(3) 0.001(4)
C26 0.044(3) 0.096(5) 0.038(3) -0.004(3) -0.006(2) 0.002(3)
C27 0.045(3) 0.049(3) 0.027(2) -0.002(2) -0.0062(19) 0.007(2)
C28 0.049(3) 0.060(3) 0.032(2) -0.004(2) 0.003(2) -0.002(3)
C29 0.060(4) 0.087(5) 0.034(3) -0.006(3) 0.001(2) -0.004(3)
C30 0.033(2) 0.042(3) 0.025(2) -0.0013(19) -0.0036(17) 0.0012(19)
C31 0.030(2) 0.082(4) 0.033(2) -0.010(3) -0.0098(19) 0.018(3)
C32 0.029(2) 0.068(3) 0.028(2) -0.012(2) -0.0020(18) 0.011(2)
C33 0.026(2) 0.027(2) 0.037(2) 0.0002(18) -0.0037(17) 0.0030(16)
C34 0.035(2) 0.031(2) 0.029(2) -0.0027(18) 0.0010(18) 0.0038(18)

loop_
_atom_type_symbol
_atom_type_description
_atom_type_scat_dispersion_real
_atom_type_scat_dispersion_imag
_atom_type_scat_source
C C 0.0033 0.0016 'International Tables Vol C Tables 4.2.6.8 and 6.1.1.4'
H H 0.0000 0.0000 'International Tables Vol C Tables 4.2.6.8 and 6.1.1.4'
N N 0.0061 0.0033 'International Tables Vol C Tables 4.2.6.8 and 6.1.1.4'
O O 0.0106 0.0060 'International Tables Vol C Tables 4.2.6.8 and 6.1.1.4'
Mg Mg 0.0486 0.0363 'International Tables Vol C Tables 4.2.6.8 and 6.1.1.4'

loop_
_geom_angle_atom_site_label_1
_geom_angle_atom_site_label_2
_geom_angle_atom_site_label_3
_geom_angle
_geom_angle_site_symmetry_1
_geom_angle_site_symmetry_3
O9 Mg1 O1 93.36(11) . .
O9 Mg1 O9 83.67(10) . 3_565
O1 Mg1 O9 171.38(13) . 3_565
O9 Mg1 O5 95.29(11) . .
O1 Mg1 O5 88.92(13) . .
O9 Mg1 O5 99.40(11) 3_565 .
O9 Mg1 O3 95.51(11) . 2
O1 Mg1 O3 85.97(12) . 2
O9 Mg1 O3 86.26(10) 3_565 2
O5 Mg1 O3 168.30(13) . 2
O9 Mg1 O11 170.40(12) . .
O1 Mg1 O11 95.55(12) . .
O9 Mg1 O11 88.00(11) 3_565 .
O5 Mg1 O11 81.35(12) . .
O3 Mg1 O11 88.67(12) 2 .
O9 Mg1 Mg1 42.11(7) . 3_565
O1 Mg1 Mg1 134.93(11) . 3_565
O9 Mg1 Mg1 41.55(7) 3_565 3_565
O5 Mg1 Mg1 99.88(10) . 3_565
O3 Mg1 Mg1 91.15(9) 2 3_565
O11 Mg1 Mg1 129.39(11) . 3_565
O9 Mg1 Mg2 34.47(7) . .
O1 Mg1 Mg2 75.22(9) . .
O9 Mg1 Mg2 105.98(8) 3_565 .
O5 Mg1 Mg2 66.20(8) . .
O3 Mg1 Mg2 122.26(9) 2 .
O11 Mg1 Mg2 146.13(10) . .
Mg1 Mg1 Mg2 68.62(4) 3_565 .
O9 Mg1 Mg2 98.20(7) . 3_565
O1 Mg1 Mg2 146.14(10) . 3_565
O9 Mg1 Mg2 27.81(7) 3_565 3_565
O5 Mg1 Mg2 121.27(9) . 3_565
O3 Mg1 Mg2 61.38(8) 2 3_565
O11 Mg1 Mg2 76.22(9) . 3_565
Mg1 Mg1 Mg2 59.89(4) 3_565 3_565
Mg2 Mg1 Mg2 128.52(4) . 3_565
O9 Mg2 O10 173.39(11) . .
O9 Mg2 O2 87.85(10) . .
O10 Mg2 O2 93.93(10) . .
O9 Mg2 O7 84.91(10) . 1_455
O10 Mg2 O7 88.61(10) . 1_455
O2 Mg2 O7 94.17(12) . 1_455
O9 Mg2 O6 109.68(10) . .
O10 Mg2 O6 76.49(10) . .
O2 Mg2 O6 96.01(11) . .
O7 Mg2 O6 162.46(11) 1_455 .
O9 Mg2 O4 97.76(10) . 4_565
O10 Mg2 O4 80.43(10) . 4_565
O2 Mg2 O4 174.36(11) . 4_565
O7 Mg2 O4 85.82(11) 1_455 4_565
O6 Mg2 O4 82.66(10) . 4_565
O9 Mg2 Mg3 136.02(8) . 3
O10 Mg2 Mg3 40.10(7) . 3
O2 Mg2 Mg3 131.75(9) . 3
O7 Mg2 Mg3 75.29(8) 1_455 3
O6 Mg2 Mg3 87.29(8) . 3
O4 Mg2 Mg3 42.84(7) 4_565 3
O9 Mg2 Mg3 151.08(8) . .
O10 Mg2 Mg3 35.08(7) . .
O2 Mg2 Mg3 95.57(9) . .
O7 Mg2 Mg3 123.29(9) 1_455 .
O6 Mg2 Mg3 41.42(7) . .
O4 Mg2 Mg3 79.79(7) 4_565 .
Mg3 Mg2 Mg3 57.24(4) 3 .
O9 Mg2 Mg1 34.22(7) . .
O10 Mg2 Mg1 152.19(8) . .
O2 Mg2 Mg1 72.45(8) . .
O7 Mg2 Mg1 115.90(8) 1_455 .
O6 Mg2 Mg1 80.88(8) . .
O4 Mg2 Mg1 112.62(8) 4_565 .
Mg3 Mg2 Mg1 154.38(5) 3 .
Mg3 Mg2 Mg1 120.32(4) . .
O9 Mg2 Mg1 27.95(7) . 3_565
O10 Mg2 Mg1 150.12(8) . 3_565
O2 Mg2 Mg1 115.70(8) . 3_565
O7 Mg2 Mg1 85.64(9) 1_455 3_565
O6 Mg2 Mg1 102.63(8) . 3_565
O4 Mg2 Mg1 69.93(7) 4_565 3_565
Mg3 Mg2 Mg1 110.33(4) 3 3_565
Mg3 Mg2 Mg1 136.46(4) . 3_565
Mg1 Mg2 Mg1 51.48(4) . 3_565
O9 Mg2 H10 156.2 . .
O10 Mg2 H10 20.0 . .
O2 Mg2 H10 79.5 . .
O7 Mg2 H10 76.1 1_455 .
O6 Mg2 H10 91.8 . .
O4 Mg2 H10 95.0 4_565 .
Mg3 Mg2 H10 52.3 3 .
Mg3 Mg2 H10 51.4 . .
Mg1 Mg2 H10 150.0 . .
Mg1 Mg2 H10 157.3 3_565 .
O10 Mg3 O8 168.40(11) . 3_655
O10 Mg3 O10 81.15(10) . 3
O8 Mg3 O10 88.11(10) 3_655 3
O10 Mg3 O4 92.05(10) . 2_545
O8 Mg3 O4 90.67(11) 3_655 2_545
O10 Mg3 O4 81.50(10) 3 2_545
O10 Mg3 N2 101.82(12) . .
O8 Mg3 N2 89.40(12) 3_655 .
O10 Mg3 N2 172.13(13) 3 .
O4 Mg3 N2 91.08(12) 2_545 .
O10 Mg3 O6 76.57(10) . .
O8 Mg3 O6 101.32(11) 3_655 .
O10 Mg3 O6 100.60(10) 3 .
O4 Mg3 O6 167.86(10) 2_545 .
N2 Mg3 O6 87.20(12) . .
O10 Mg3 Mg3 41.37(7) . 3
O8 Mg3 Mg3 127.74(10) 3_655 3
O10 Mg3 Mg3 39.78(6) 3 3
O4 Mg3 Mg3 85.66(8) 2_545 3
N2 Mg3 Mg3 142.68(11) . 3
O6 Mg3 Mg3 88.44(8) . 3
O10 Mg3 Mg2 96.33(8) . 3
O8 Mg3 Mg2 77.81(8) 3_655 3
O10 Mg3 Mg2 39.46(7) 3 3
O4 Mg3 Mg2 44.60(7) 2_545 3
N2 Mg3 Mg2 132.68(10) . 3
O6 Mg3 Mg2 139.77(8) . 3
Mg3 Mg3 Mg2 63.57(4) 3 3
O10 Mg3 Mg2 35.86(7) . .
O8 Mg3 Mg2 141.03(9) 3_655 .
O10 Mg3 Mg2 91.07(7) 3 .
O4 Mg3 Mg2 127.72(8) 2_545 .
N2 Mg3 Mg2 95.55(10) . .
O6 Mg3 Mg2 40.72(7) . .
Mg3 Mg3 Mg2 59.19(4) 3 .
Mg2 Mg3 Mg2 122.76(4) 3 .
C1 O1 Mg1 132.5(2) . .
C1 O2 Mg2 133.5(2) . .
C12 O3 Mg1 127.5(2) . 2_545
C12 O4 Mg3 146.3(2) . 2
C12 O4 Mg2 119.7(2) . 4_566
Mg3 O4 Mg2 92.56(10) 2 4_566
C13 O5 Mg1 148.2(3) . .
C13 O6 Mg2 119.5(2) . .
C13 O6 Mg3 138.0(2) . .
Mg2 O6 Mg3 97.86(10) . .
C24 O7 Mg2 130.8(2) . 1_655
C24 O8 Mg3 130.4(2) . 3_655
Mg1 O9 Mg2 111.31(11) . .
Mg1 O9 Mg1 96.33(10) . 3_565
Mg2 O9 Mg1 124.23(12) . 3_565
Mg1 O9 H9B 107.9 . .
Mg2 O9 H9B 107.9 . .
Mg1 O9 H9B 107.9 3_565 .
Mg3 O10 Mg2 109.06(11) . .
Mg3 O10 Mg3 98.85(10) . 3
Mg2 O10 Mg3 100.44(10) . 3
Mg3 O10 H10 127.4 . .
Mg2 O10 H10 103.1 . .
Mg3 O10 H10 115.1 3 .
Mg1 O11 H11A 112(4) . .
Mg1 O11 H11B 110(4) . .
H11A O11 H11B 116(2) . .
H12A O12 H12B 112.6 . .
C29 N1 C25 117.9(5) . .
C33 N2 C32 116.5(4) . .
C33 N2 Mg3 123.6(3) . .
C32 N2 Mg3 119.9(3) . .
O1 C1 O2 125.4(3) . .
O1 C1 C2 117.5(3) . .
O2 C1 C2 117.1(3) . .
C3 C2 C7 119.3(3) . .
C3 C2 C1 117.5(3) . .
C7 C2 C1 123.2(3) . .
C2 C3 C4 121.9(3) . .
C2 C3 H3A 119.1 . .
C4 C3 H3A 119.1 . .
C5 C4 C3 120.6(3) . .
C5 C4 H4A 119.7 . .
C3 C4 H4A 119.7 . .
C4 C5 C6 119.7(3) . .
C4 C5 C12 120.0(3) . .
C6 C5 C12 120.1(3) . .
C5 C6 C11 120.4(3) . .
C5 C6 C7 120.1(3) . .
C11 C6 C7 119.5(3) . .
C8 C7 C6 117.5(3) . .
C8 C7 C2 124.3(3) . .
C6 C7 C2 118.2(3) . .
C9 C8 C7 121.4(3) . .
C9 C8 H8A 119.3 . .
C7 C8 H8A 119.3 . .
C8 C9 C10 120.9(4) . .
C8 C9 H9A 119.6 . .
C10 C9 H9A 119.6 . .
C11 C10 C9 119.4(4) . .
C11 C10 H10A 120.3 . .
C9 C10 H10A 120.3 . .
C10 C11 C6 121.3(3) . .
C10 C11 H11 119.3 . .
C6 C11 H11 119.3 . .
O3 C12 O4 123.8(3) . .
O3 C12 C5 115.0(3) . .
O4 C12 C5 121.2(3) . .
O5 C13 O6 123.8(3) . .
O5 C13 C14 116.9(3) . .
O6 C13 C14 119.3(3) . .
C15 C14 C19 120.2(3) . .
C15 C14 C13 118.3(3) . .
C19 C14 C13 121.4(3) . .
C14 C15 C16 120.8(4) . .
C14 C15 H15A 119.6 . .
C16 C15 H15A 119.6 . .
C17 C16 C15 121.2(4) . .
C17 C16 H16A 119.4 . .
C15 C16 H16A 119.4 . .
C16 C17 C18 119.5(3) . .
C16 C17 C24 117.2(3) . .
C18 C17 C24 123.3(3) . .
C17 C18 C19 119.2(3) . .
C17 C18 C23 122.5(3) . .
C19 C18 C23 118.3(3) . .
C20 C19 C18 118.8(3) . .
C20 C19 C14 122.4(3) . .
C18 C19 C14 118.8(3) . .
C21 C20 C19 121.2(4) . .
C21 C20 H20A 119.4 . .
C19 C20 H20A 119.4 . .
C20 C21 C22 120.2(4) . .
C20 C21 H21A 119.9 . .
C22 C21 H21A 119.9 . .
C23 C22 C21 120.6(4) . .
C23 C22 H22A 119.7 . .
C21 C22 H22A 119.7 . .
C22 C23 C18 120.8(4) . .
C22 C23 H23A 119.6 . .
C18 C23 H23A 119.6 . .
O8 C24 O7 125.1(3) . .
O8 C24 C17 117.4(3) . .
O7 C24 C17 117.4(3) . .
N1 C25 C26 122.4(6) . .
N1 C25 H25A 118.8 . .
C26 C25 H25A 118.8 . .
C27 C26 C25 119.1(5) . .
C27 C26 H26A 120.5 . .
C25 C26 H26A 120.5 . .
C26 C27 C28 117.3(5) . .
C26 C27 C30 120.9(4) . .
C28 C27 C30 121.8(5) . .
C29 C28 C27 119.8(5) . .
C29 C28 H28A 120.1 . .
C27 C28 H28A 120.1 . .
N1 C29 C28 123.2(5) . .
N1 C29 H29A 118.4 . .
C28 C29 H29A 118.4 . .
C31 C30 C34 117.5(4) . .
C31 C30 C27 121.9(4) . .
C34 C30 C27 120.7(4) . .
C30 C31 C32 120.3(4) . .
C30 C31 H31A 119.8 . .
C32 C31 H31A 119.8 . .
N2 C32 C31 122.7(4) . .
N2 C32 H32A 118.7 . .
C31 C32 H32A 118.7 . .
N2 C33 C34 124.1(4) . .
N2 C33 H33A 117.9 . .
C34 C33 H33A 117.9 . .
C30 C34 C33 118.8(4) . .
C30 C34 H34A 120.6 . .
C33 C34 H34A 120.6 . .

loop_
_geom_bond_atom_site_label_1
_geom_bond_atom_site_label_2
_geom_bond_distance
_geom_bond_site_symmetry_2
Mg1 O9 2.034(3) .
Mg1 O1 2.035(3) .
Mg1 O9 2.057(2) 3_565
Mg1 O5 2.060(3) .
Mg1 O3 2.071(3) 2
Mg1 O11 2.161(3) .
Mg1 Mg1 3.048(2) 3_565
Mg1 Mg2 3.3703(16) .
Mg1 Mg2 3.6278(16) 3_565
Mg2 O9 2.048(3) .
Mg2 O10 2.057(3) .
Mg2 O2 2.095(3) .
Mg2 O7 2.096(3) 1_455
Mg2 O6 2.186(3) .
Mg2 O4 2.237(3) 4_565
Mg2 Mg3 3.1833(16) 3
Mg2 Mg3 3.3192(16) .
Mg2 Mg1 3.6278(16) 3_565
Mg2 H10 2.3916 .
Mg3 O10 2.018(2) .
Mg3 O8 2.041(3) 3_655
Mg3 O10 2.085(2) 3
Mg3 O4 2.167(3) 2_545
Mg3 N2 2.188(3) .
Mg3 O6 2.217(3) .
Mg3 Mg3 3.117(2) 3
Mg3 Mg2 3.1834(16) 3
O1 C1 1.246(5) .
O2 C1 1.264(4) .
O3 C12 1.247(4) .
O3 Mg1 2.071(3) 2_545
O4 C12 1.265(4) .
O4 Mg3 2.167(3) 2
O4 Mg2 2.237(3) 4_566
O5 C13 1.244(4) .
O6 C13 1.263(4) .
O7 C24 1.254(4) .
O7 Mg2 2.096(3) 1_655
O8 C24 1.252(4) .
O8 Mg3 2.041(3) 3_655
O9 Mg1 2.057(2) 3_565
O9 H9B 0.9800 .
O10 Mg3 2.085(2) 3
O10 H10 0.8389 .
O11 H11A 0.820(10) .
O11 H11B 0.816(10) .
O12 H12A 0.8314 .
O12 H12B 0.8333 .
N1 C29 1.335(8) .
N1 C25 1.336(8) .
N2 C33 1.314(5) .
N2 C32 1.352(5) .
C1 C2 1.522(5) .
C2 C3 1.371(5) .
C2 C7 1.438(5) .
C3 C4 1.404(5) .
C3 H3A 0.9300 .
C4 C5 1.370(5) .
C4 H4A 0.9300 .
C5 C6 1.418(5) .
C5 C12 1.505(4) .
C6 C11 1.420(5) .
C6 C7 1.432(5) .
C7 C8 1.420(5) .
C8 C9 1.371(5) .
C8 H8A 0.9300 .
C9 C10 1.416(6) .
C9 H9A 0.9300 .
C10 C11 1.363(5) .
C10 H10A 0.9300 .
C11 H11 0.9300 .
C13 C14 1.513(5) .
C14 C15 1.353(5) .
C14 C19 1.424(5) .
C15 C16 1.400(5) .
C15 H15A 0.9300 .
C16 C17 1.366(5) .
C16 H16A 0.9300 .
C17 C18 1.421(5) .
C17 C24 1.509(5) .
C18 C19 1.423(5) .
C18 C23 1.429(5) .
C19 C20 1.417(5) .
C20 C21 1.364(6) .
C20 H20A 0.9300 .
C21 C22 1.400(6) .
C21 H21A 0.9300 .
C22 C23 1.365(6) .
C22 H22A 0.9300 .
C23 H23A 0.9300 .
C25 C26 1.387(8) .
C25 H25A 0.9300 .
C26 C27 1.385(7) .
C26 H26A 0.9300 .
C27 C28 1.396(7) .
C27 C30 1.480(6) .
C28 C29 1.352(7) .
C28 H28A 0.9300 .
C29 H29A 0.9300 .
C30 C31 1.365(6) .
C30 C34 1.382(6) .
C31 C32 1.380(6) .
C31 H31A 0.9300 .
C32 H32A 0.9300 .
C33 C34 1.392(6) .
C33 H33A 0.9300 .
C34 H34A 0.9300 .

loop_
_geom_hbond_atom_site_label_D
_geom_hbond_atom_site_label_H
_geom_hbond_atom_site_label_A
_geom_hbond_distance_DH
_geom_hbond_distance_HA
_geom_hbond_distance_DA
_geom_hbond_angle_DHA
_geom_hbond_site_symmetry_A
O11 H11A O12 0.820(10) 1.97(3) 2.665(9) 142(4) .
O11 H11B O7 0.816(10) 2.36(3) 3.095(4) 151(5) 3_665
O12 H12A N1 0.83 2.07 2.693(10) 131.4 2_655
O12 H12B N1 0.83 2.15 2.897(10) 148.7 4_565

loop_
_geom_torsion_atom_site_label_1
_geom_torsion_atom_site_label_2
_geom_torsion_atom_site_label_3
_geom_torsion_atom_site_label_4
_geom_torsion
_geom_torsion_site_symmetry_1
_geom_torsion_site_symmetry_4
O1 Mg1 Mg2 O9 119.43(16) . .
O9 Mg1 Mg2 O9 -51.71(16) 3_565 .
O5 Mg1 Mg2 O9 -145.11(16) . .
O3 Mg1 Mg2 O9 44.06(15) 2 .
O11 Mg1 Mg2 O9 -162.9(2) . .
Mg1 Mg1 Mg2 O9 -33.15(11) 3_565 .
Mg2 Mg1 Mg2 O9 -33.15(11) 3_565 .
O9 Mg1 Mg2 O10 -176.8(2) . .
O1 Mg1 Mg2 O10 -57.4(2) . .
O9 Mg1 Mg2 O10 131.48(18) 3_565 .
O5 Mg1 Mg2 O10 38.1(2) . .
O3 Mg1 Mg2 O10 -132.76(19) 2 .
O11 Mg1 Mg2 O10 20.3(3) . .
Mg1 Mg1 Mg2 O10 150.04(17) 3_565 .
Mg2 Mg1 Mg2 O10 150.04(17) 3_565 .
O9 Mg1 Mg2 O2 -113.28(15) . .
O1 Mg1 Mg2 O2 6.15(13) . .
O9 Mg1 Mg2 O2 -164.99(12) 3_565 .
O5 Mg1 Mg2 O2 101.61(13) . .
O3 Mg1 Mg2 O2 -69.22(13) 2 .
O11 Mg1 Mg2 O2 83.8(2) . .
Mg1 Mg1 Mg2 O2 -146.43(10) 3_565 .
Mg2 Mg1 Mg2 O2 -146.43(10) 3_565 .
O9 Mg1 Mg2 O7 -27.23(15) . 1_455
O1 Mg1 Mg2 O7 92.21(14) . 1_455
O9 Mg1 Mg2 O7 -78.94(13) 3_565 1_455
O5 Mg1 Mg2 O7 -172.34(14) . 1_455
O3 Mg1 Mg2 O7 16.83(15) 2 1_455
O11 Mg1 Mg2 O7 169.87(19) . 1_455
Mg1 Mg1 Mg2 O7 -60.37(11) 3_565 1_455
Mg2 Mg1 Mg2 O7 -60.37(11) 3_565 1_455
O9 Mg1 Mg2 O6 147.40(14) . .
O1 Mg1 Mg2 O6 -93.16(12) . .
O9 Mg1 Mg2 O6 95.69(10) 3_565 .
O5 Mg1 Mg2 O6 2.29(12) . .
O3 Mg1 Mg2 O6 -168.54(12) 2 .
O11 Mg1 Mg2 O6 -15.50(19) . .
Mg1 Mg1 Mg2 O6 114.26(8) 3_565 .
Mg2 Mg1 Mg2 O6 114.26(8) 3_565 .
O9 Mg1 Mg2 O4 69.35(14) . 4_565
O1 Mg1 Mg2 O4 -171.21(12) . 4_565
O9 Mg1 Mg2 O4 17.64(11) 3_565 4_565
O5 Mg1 Mg2 O4 -75.76(12) . 4_565
O3 Mg1 Mg2 O4 113.41(12) 2 4_565
O11 Mg1 Mg2 O4 -93.55(19) . 4_565
Mg1 Mg1 Mg2 O4 36.21(9) 3_565 4_565
Mg2 Mg1 Mg2 O4 36.21(9) 3_565 4_565
O9 Mg1 Mg2 Mg3 83.86(15) . 3
O1 Mg1 Mg2 Mg3 -156.70(14) . 3
O9 Mg1 Mg2 Mg3 32.15(14) 3_565 3
O5 Mg1 Mg2 Mg3 -61.25(14) . 3
O3 Mg1 Mg2 Mg3 127.92(13) 2 3
O11 Mg1 Mg2 Mg3 -79.0(2) . 3
Mg1 Mg1 Mg2 Mg3 50.72(12) 3_565 3
Mg2 Mg1 Mg2 Mg3 50.72(12) 3_565 3
O9 Mg1 Mg2 Mg3 160.57(13) . .
O1 Mg1 Mg2 Mg3 -80.00(11) . .
O9 Mg1 Mg2 Mg3 108.86(8) 3_565 .
O5 Mg1 Mg2 Mg3 15.46(10) . .
O3 Mg1 Mg2 Mg3 -155.37(10) 2 .
O11 Mg1 Mg2 Mg3 -2.33(19) . .
Mg1 Mg1 Mg2 Mg3 127.42(6) 3_565 .
Mg2 Mg1 Mg2 Mg3 127.42(6) 3_565 .
O9 Mg1 Mg2 Mg1 33.15(11) . 3_565
O1 Mg1 Mg2 Mg1 152.58(12) . 3_565
O9 Mg1 Mg2 Mg1 -18.56(7) 3_565 3_565
O5 Mg1 Mg2 Mg1 -111.97(11) . 3_565
O3 Mg1 Mg2 Mg1 77.20(10) 2 3_565
O11 Mg1 Mg2 Mg1 -129.76(19) . 3_565
Mg2 Mg1 Mg2 Mg1 0.0 3_565 3_565
O9 Mg2 Mg3 O10 -175.4(2) . .
O2 Mg2 Mg3 O10 88.91(14) . .
O7 Mg2 Mg3 O10 -9.80(15) 1_455 .
O6 Mg2 Mg3 O10 -178.31(16) . .
O4 Mg2 Mg3 O10 -87.86(13) 4_565 .
Mg3 Mg2 Mg3 O10 -48.21(11) 3 .
Mg1 Mg2 Mg3 O10 161.81(12) . .
Mg1 Mg2 Mg3 O10 -133.77(13) 3_565 .
O9 Mg2 Mg3 O8 -13.9(2) . 3_655
O10 Mg2 Mg3 O8 161.54(18) . 3_655
O2 Mg2 Mg3 O8 -109.55(16) . 3_655
O7 Mg2 Mg3 O8 151.74(16) 1_455 3_655
O6 Mg2 Mg3 O8 -16.78(17) . 3_655
O4 Mg2 Mg3 O8 73.68(15) 4_565 3_655
Mg3 Mg2 Mg3 O8 113.33(15) 3 3_655
Mg1 Mg2 Mg3 O8 -36.65(15) . 3_655
Mg1 Mg2 Mg3 O8 27.77(16) 3_565 3_655
O9 Mg2 Mg3 O10 -102.21(18) . 3
O10 Mg2 Mg3 O10 73.23(14) . 3
O2 Mg2 Mg3 O10 162.14(10) . 3
O7 Mg2 Mg3 O10 63.43(13) 1_455 3
O6 Mg2 Mg3 O10 -105.09(13) . 3
O4 Mg2 Mg3 O10 -14.63(9) 4_565 3
Mg3 Mg2 Mg3 O10 25.01(6) 3 3
Mg1 Mg2 Mg3 O10 -124.97(8) . 3
Mg1 Mg2 Mg3 O10 -60.55(9) 3_565 3
O9 Mg2 Mg3 O4 177.72(17) . 2_545
O10 Mg2 Mg3 O4 -6.84(14) . 2_545
O2 Mg2 Mg3 O4 82.07(12) . 2_545
O7 Mg2 Mg3 O4 -16.64(15) 1_455 2_545
O6 Mg2 Mg3 O4 174.84(15) . 2_545
O4 Mg2 Mg3 O4 -94.70(11) 4_565 2_545
Mg3 Mg2 Mg3 O4 -55.05(9) 3 2_545
Mg1 Mg2 Mg3 O4 154.97(9) . 2_545
Mg1 Mg2 Mg3 O4 -140.61(10) 3_565 2_545
O9 Mg2 Mg3 N2 82.04(19) . .
O10 Mg2 Mg3 N2 -102.53(15) . .
O2 Mg2 Mg3 N2 -13.62(13) . .
O7 Mg2 Mg3 N2 -112.32(14) 1_455 .
O6 Mg2 Mg3 N2 79.16(14) . .
O4 Mg2 Mg3 N2 169.61(12) 4_565 .
Mg3 Mg2 Mg3 N2 -150.74(11) 3 .
Mg1 Mg2 Mg3 N2 59.28(11) . .
Mg1 Mg2 Mg3 N2 123.70(11) 3_565 .
O9 Mg2 Mg3 O6 2.88(19) . .
O10 Mg2 Mg3 O6 178.31(16) . .
O2 Mg2 Mg3 O6 -92.78(13) . .
O7 Mg2 Mg3 O6 168.52(16) 1_455 .
O4 Mg2 Mg3 O6 90.45(12) 4_565 .
Mg3 Mg2 Mg3 O6 130.10(12) 3 .
Mg1 Mg2 Mg3 O6 -19.88(11) . .
Mg1 Mg2 Mg3 O6 44.54(12) 3_565 .
O9 Mg2 Mg3 Mg3 -127.23(17) . 3
O10 Mg2 Mg3 Mg3 48.21(11) . 3
O2 Mg2 Mg3 Mg3 137.12(9) . 3
O7 Mg2 Mg3 Mg3 38.41(11) 1_455 3
O6 Mg2 Mg3 Mg3 -130.10(12) . 3
O4 Mg2 Mg3 Mg3 -39.65(7) 4_565 3
Mg1 Mg2 Mg3 Mg3 -149.98(5) . 3
Mg1 Mg2 Mg3 Mg3 -85.56(7) 3_565 3
O9 Mg2 Mg3 Mg2 -127.23(17) . 3
O10 Mg2 Mg3 Mg2 48.21(11) . 3
O2 Mg2 Mg3 Mg2 137.12(9) . 3
O7 Mg2 Mg3 Mg2 38.41(11) 1_455 3
O6 Mg2 Mg3 Mg2 -130.10(12) . 3
O4 Mg2 Mg3 Mg2 -39.65(7) 4_565 3
Mg3 Mg2 Mg3 Mg2 0.0 3 3
Mg1 Mg2 Mg3 Mg2 -149.98(5) . 3
Mg1 Mg2 Mg3 Mg2 -85.56(7) 3_565 3
O9 Mg1 O1 C1 20.1(4) . .
O9 Mg1 O1 C1 89.7(9) 3_565 .
O5 Mg1 O1 C1 -75.1(4) . .
O3 Mg1 O1 C1 115.4(4) 2 .
O11 Mg1 O1 C1 -156.3(4) . .
Mg1 Mg1 O1 C1 27.8(5) 3_565 .
Mg2 Mg1 O1 C1 -9.5(4) . .
Mg2 Mg1 O1 C1 130.2(3) 3_565 .
O9 Mg2 O2 C1 -38.8(3) . .
O10 Mg2 O2 C1 147.6(3) . .
O7 Mg2 O2 C1 -123.5(3) 1_455 .
O6 Mg2 O2 C1 70.8(4) . .
O4 Mg2 O2 C1 146.7(10) 4_565 .
Mg3 Mg2 O2 C1 162.5(3) 3 .
Mg3 Mg2 O2 C1 112.4(3) . .
Mg1 Mg2 O2 C1 -7.7(3) . .
Mg1 Mg2 O2 C1 -36.4(4) 3_565 .
O9 Mg1 O5 C13 -32.6(5) . .
O1 Mg1 O5 C13 60.7(5) . .
O9 Mg1 O5 C13 -117.0(5) 3_565 .
O3 Mg1 O5 C13 124.7(6) 2 .
O11 Mg1 O5 C13 156.4(5) . .
Mg1 Mg1 O5 C13 -74.9(5) 3_565 .
Mg2 Mg1 O5 C13 -13.6(5) . .
Mg2 Mg1 O5 C13 -135.5(5) 3_565 .
O9 Mg2 O6 C13 21.4(3) . .
O10 Mg2 O6 C13 -161.1(3) . .
O2 Mg2 O6 C13 -68.4(3) . .
O7 Mg2 O6 C13 166.4(4) 1_455 .
O4 Mg2 O6 C13 117.1(3) 4_565 .
Mg3 Mg2 O6 C13 159.9(3) 3 .
Mg3 Mg2 O6 C13 -160.1(3) . .
Mg1 Mg2 O6 C13 2.7(2) . .
Mg1 Mg2 O6 C13 49.6(3) 3_565 .
O9 Mg2 O6 Mg3 -178.52(10) . .
O10 Mg2 O6 Mg3 -1.00(10) . .
O2 Mg2 O6 Mg3 91.62(11) . .
O7 Mg2 O6 Mg3 -33.5(4) 1_455 .
O4 Mg2 O6 Mg3 -82.87(10) 4_565 .
Mg3 Mg2 O6 Mg3 -40.09(9) 3 .
Mg1 Mg2 O6 Mg3 162.71(9) . .
Mg1 Mg2 O6 Mg3 -150.32(7) 3_565 .
O10 Mg3 O6 C13 154.7(4) . .
O8 Mg3 O6 C13 -37.0(4) 3_655 .
O10 Mg3 O6 C13 -127.2(3) 3 .
O4 Mg3 O6 C13 133.9(5) 2_545 .
N2 Mg3 O6 C13 51.8(4) . .
Mg3 Mg3 O6 C13 -165.3(3) 3 .
Mg2 Mg3 O6 C13 -121.5(3) 3 .
Mg2 Mg3 O6 C13 153.7(4) . .
O10 Mg3 O6 Mg2 1.01(10) . .
O8 Mg3 O6 Mg2 169.33(11) 3_655 .
O10 Mg3 O6 Mg2 79.15(11) 3 .
O4 Mg3 O6 Mg2 -19.8(6) 2_545 .
N2 Mg3 O6 Mg2 -101.84(13) . .
Mg3 Mg3 O6 Mg2 41.08(9) 3 .
Mg2 Mg3 O6 Mg2 84.89(14) 3 .
O1 Mg1 O9 Mg2 -57.52(14) . .
O9 Mg1 O9 Mg2 130.61(15) 3_565 .
O5 Mg1 O9 Mg2 31.70(14) . .
O3 Mg1 O9 Mg2 -143.79(12) 2 .
O11 Mg1 O9 Mg2 100.7(7) . .
Mg1 Mg1 O9 Mg2 130.60(15) 3_565 .
Mg2 Mg1 O9 Mg2 154.39(8) 3_565 .
O1 Mg1 O9 Mg1 171.88(13) . 3_565
O9 Mg1 O9 Mg1 0.0 3_565 3_565
O5 Mg1 O9 Mg1 -98.90(12) . 3_565
O3 Mg1 O9 Mg1 85.61(11) 2 3_565
O11 Mg1 O9 Mg1 -29.9(8) . 3_565
Mg2 Mg1 O9 Mg1 -130.60(15) . 3_565
Mg2 Mg1 O9 Mg1 23.79(8) 3_565 3_565
O10 Mg2 O9 Mg1 167.0(9) . .
O2 Mg2 O9 Mg1 61.21(13) . .
O7 Mg2 O9 Mg1 155.60(13) 1_455 .
O6 Mg2 O9 Mg1 -34.40(14) . .
O4 Mg2 O9 Mg1 -119.34(11) 4_565 .
Mg3 Mg2 O9 Mg1 -141.75(9) 3 .
Mg3 Mg2 O9 Mg1 -36.4(2) . .
Mg1 Mg2 O9 Mg1 -114.12(18) 3_565 .
O10 Mg2 O9 Mg1 -78.9(10) . 3_565
O2 Mg2 O9 Mg1 175.33(15) . 3_565
O7 Mg2 O9 Mg1 -90.29(15) 1_455 3_565
O6 Mg2 O9 Mg1 79.72(15) . 3_565
O4 Mg2 O9 Mg1 -5.22(15) 4_565 3_565
Mg3 Mg2 O9 Mg1 -27.6(2) 3 3_565
Mg3 Mg2 O9 Mg1 77.7(2) . 3_565
Mg1 Mg2 O9 Mg1 114.12(18) . 3_565
O8 Mg3 O10 Mg2 -82.0(6) 3_655 .
O10 Mg3 O10 Mg2 -104.35(13) 3 .
O4 Mg3 O10 Mg2 174.59(11) 2_545 .
N2 Mg3 O10 Mg2 83.06(14) . .
O6 Mg3 O10 Mg2 -1.13(11) . .
Mg3 Mg3 O10 Mg2 -104.35(13) 3 .
Mg2 Mg3 O10 Mg2 -140.88(9) 3 .
O8 Mg3 O10 Mg3 22.4(6) 3_655 3
O10 Mg3 O10 Mg3 0.0 3 3
O4 Mg3 O10 Mg3 -81.06(10) 2_545 3
N2 Mg3 O10 Mg3 -172.60(13) . 3
O6 Mg3 O10 Mg3 103.22(11) . 3
Mg2 Mg3 O10 Mg3 -36.54(8) 3 3
Mg2 Mg3 O10 Mg3 104.35(13) . 3
O9 Mg2 O10 Mg3 160.5(9) . .
O2 Mg2 O10 Mg3 -94.10(13) . .
O7 Mg2 O10 Mg3 171.82(12) 1_455 .
O6 Mg2 O10 Mg3 1.15(11) . .
O4 Mg2 O10 Mg3 85.82(11) 4_565 .
Mg3 Mg2 O10 Mg3 103.25(13) 3 .
Mg1 Mg2 O10 Mg3 -35.3(2) . .
Mg1 Mg2 O10 Mg3 93.06(17) 3_565 .
O9 Mg2 O10 Mg3 57.2(10) . 3
O2 Mg2 O10 Mg3 162.66(11) . 3
O7 Mg2 O10 Mg3 68.57(12) 1_455 3
O6 Mg2 O10 Mg3 -102.10(11) . 3
O4 Mg2 O10 Mg3 -17.42(10) 4_565 3
Mg3 Mg2 O10 Mg3 -103.25(13) . 3
Mg1 Mg2 O10 Mg3 -138.53(13) . 3
Mg1 Mg2 O10 Mg3 -10.2(2) 3_565 3
O10 Mg3 N2 C33 3.0(4) . .
O8 Mg3 N2 C33 -179.9(3) 3_655 .
O10 Mg3 N2 C33 -108.4(9) 3 .
O4 Mg3 N2 C33 -89.3(3) 2_545 .
O6 Mg3 N2 C33 78.7(3) . .
Mg3 Mg3 N2 C33 -5.0(4) 3 .
Mg2 Mg3 N2 C33 -107.2(3) 3 .
Mg2 Mg3 N2 C33 38.8(3) . .
O10 Mg3 N2 C32 -176.7(4) . .
O8 Mg3 N2 C32 0.4(4) 3_655 .
O10 Mg3 N2 C32 71.8(10) 3 .
O4 Mg3 N2 C32 91.0(4) 2_545 .
O6 Mg3 N2 C32 -101.0(4) . .
Mg3 Mg3 N2 C32 175.3(3) 3 .
Mg2 Mg3 N2 C32 73.1(4) 3 .
Mg2 Mg3 N2 C32 -140.9(4) . .
Mg1 O1 C1 O2 7.9(6) . .
Mg1 O1 C1 C2 -172.2(3) . .
Mg2 O2 C1 O1 4.3(6) . .
Mg2 O2 C1 C2 -175.6(2) . .
O1 C1 C2 C3 153.5(4) . .
O2 C1 C2 C3 -26.6(5) . .
O1 C1 C2 C7 -28.2(5) . .
O2 C1 C2 C7 151.7(3) . .
C7 C2 C3 C4 -0.7(6) . .
C1 C2 C3 C4 177.7(4) . .
C2 C3 C4 C5 -2.6(6) . .
C3 C4 C5 C6 2.1(6) . .
C3 C4 C5 C12 -172.7(3) . .
C4 C5 C6 C11 -178.1(3) . .
C12 C5 C6 C11 -3.4(5) . .
C4 C5 C6 C7 1.6(5) . .
C12 C5 C6 C7 176.4(3) . .
C5 C6 C7 C8 176.5(3) . .
C11 C6 C7 C8 -3.7(5) . .
C5 C6 C7 C2 -4.8(5) . .
C11 C6 C7 C2 175.0(3) . .
C3 C2 C7 C8 -177.1(4) . .
C1 C2 C7 C8 4.6(6) . .
C3 C2 C7 C6 4.3(5) . .
C1 C2 C7 C6 -174.0(3) . .
C6 C7 C8 C9 0.7(6) . .
C2 C7 C8 C9 -177.9(4) . .
C7 C8 C9 C10 2.2(7) . .
C8 C9 C10 C11 -2.1(7) . .
C9 C10 C11 C6 -1.1(6) . .
C5 C6 C11 C10 -176.3(4) . .
C7 C6 C11 C10 4.0(6) . .
Mg1 O3 C12 O4 63.7(4) 2_545 .
Mg1 O3 C12 C5 -116.0(3) 2_545 .
Mg3 O4 C12 O3 167.5(3) 2 .
Mg2 O4 C12 O3 6.2(5) 4_566 .
Mg3 O4 C12 C5 -12.7(6) 2 .
Mg2 O4 C12 C5 -174.0(2) 4_566 .
C4 C5 C12 O3 79.9(4) . .
C6 C5 C12 O3 -94.9(4) . .
C4 C5 C12 O4 -99.9(4) . .
C6 C5 C12 O4 85.4(4) . .
Mg1 O5 C13 O6 20.2(8) . .
Mg1 O5 C13 C14 -161.2(4) . .
Mg2 O6 C13 O5 -9.9(5) . .
Mg3 O6 C13 O5 -159.5(3) . .
Mg2 O6 C13 C14 171.6(2) . .
Mg3 O6 C13 C14 21.9(5) . .
O5 C13 C14 C15 -118.2(4) . .
O6 C13 C14 C15 60.4(5) . .
O5 C13 C14 C19 59.2(5) . .
O6 C13 C14 C19 -122.1(4) . .
C19 C14 C15 C16 -4.0(6) . .
C13 C14 C15 C16 173.5(4) . .
C14 C15 C16 C17 -0.5(7) . .
C15 C16 C17 C18 4.6(6) . .
C15 C16 C17 C24 -173.6(4) . .
C16 C17 C18 C19 -4.1(5) . .
C24 C17 C18 C19 174.0(3) . .
C16 C17 C18 C23 173.1(4) . .
C24 C17 C18 C23 -8.9(6) . .
C17 C18 C19 C20 177.5(4) . .
C23 C18 C19 C20 0.2(6) . .
C17 C18 C19 C14 -0.3(5) . .
C23 C18 C19 C14 -177.6(4) . .
C15 C14 C19 C20 -173.4(4) . .
C13 C14 C19 C20 9.2(6) . .
C15 C14 C19 C18 4.3(6) . .
C13 C14 C19 C18 -173.1(3) . .
C18 C19 C20 C21 -1.0(7) . .
C14 C19 C20 C21 176.7(4) . .
C19 C20 C21 C22 0.6(8) . .
C20 C21 C22 C23 0.6(9) . .
C21 C22 C23 C18 -1.4(8) . .
C17 C18 C23 C22 -176.2(4) . .
C19 C18 C23 C22 1.0(6) . .
Mg3 O8 C24 O7 3.0(6) 3_655 .
Mg3 O8 C24 C17 179.8(2) 3_655 .
Mg2 O7 C24 O8 -9.9(6) 1_655 .
Mg2 O7 C24 C17 173.3(2) 1_655 .
C16 C17 C24 O8 -37.1(5) . .
C18 C17 C24 O8 144.8(4) . .
C16 C17 C24 O7 139.9(4) . .
C18 C17 C24 O7 -38.2(5) . .
C29 N1 C25 C26 -2.4(11) . .
N1 C25 C26 C27 -2.3(11) . .
C25 C26 C27 C28 5.2(9) . .
C25 C26 C27 C30 -174.2(6) . .
C26 C27 C28 C29 -3.7(9) . .
C30 C27 C28 C29 175.7(5) . .
C25 N1 C29 C28 4.2(11) . .
C27 C28 C29 N1 -1.1(10) . .
C26 C27 C30 C31 32.1(8) . .
C28 C27 C30 C31 -147.3(6) . .
C26 C27 C30 C34 -148.2(5) . .
C28 C27 C30 C34 32.4(8) . .
C34 C30 C31 C32 2.5(8) . .
C27 C30 C31 C32 -177.8(5) . .
C33 N2 C32 C31 0.1(8) . .
Mg3 N2 C32 C31 179.8(4) . .
C30 C31 C32 N2 -1.4(9) . .
C32 N2 C33 C34 0.0(7) . .
Mg3 N2 C33 C34 -179.8(3) . .
C31 C30 C34 C33 -2.4(7) . .
C27 C30 C34 C33 177.9(4) . .
N2 C33 C34 C30 1.3(7) . .
